data_2207746
loop_
_publ_author_name
'Liang-Ce Rong'
'Xiao-Yue Li'
'Chang-Sheng Yao'
'Hai-Ying Wang'
'Da-Qing Shi'

_publ_section_title 2-[1-(3,4-Dichlorophenyl)-3-oxo-3-phenylpropyl]-3,4-dihydro-2<i>H</i>-naphthalen-1-one
_journal_coeditor_code CI6714
_journal_issue 1
_journal_name_full 'Acta Crystallographica Section E'
_journal_page_first o35
_journal_page_last o36
_journal_paper_doi 10.1107/S1600536805039449
_journal_volume 62
_journal_year 2006
_chemical_formula_iupac 'C25 H20 Cl2 O2'
_chemical_formula_moiety 'C25 H20 Cl2 O2'
_chemical_formula_sum 'C25 H20 Cl2 O2'
_chemical_formula_weight 423.31
_chemical_name_systematic
;
2-[1-(3,4-Dichlorophenyl)-3-oxo-3-phenylpropyl]-3,4-dihydro-2H-
naphthalen-1-one
;
_space_group_IT_number 14
_symmetry_cell_setting monoclinic
_symmetry_space_group_name_Hall '-P 2yn'
_symmetry_space_group_name_H-M 'P 1 21/n 1'
_atom_sites_solution_hydrogens geom
_atom_sites_solution_primary direct
_atom_sites_solution_secondary difmap
_cell_angle_alpha 90.00
_cell_angle_beta 91.667(3)
_cell_angle_gamma 90.00
_cell_formula_units_Z 4
_cell_length_a 9.9826(19)
_cell_length_b 17.858(3)
_cell_length_c 11.703(2)
_cell_measurement_reflns_used 2344
_cell_measurement_temperature 298(2)
_cell_measurement_theta_max 21.063
_cell_measurement_theta_min 2.338
_cell_volume 2085.4(6)
_computing_cell_refinement 'SAINT (Bruker, 1999)'
_computing_data_collection 'SMART (Bruker, 1998)'
_computing_data_reduction SAINT
_computing_molecular_graphics 'SHELXTL (Bruker, 1999)'
_computing_publication_material SHELXTL
_computing_structure_refinement 'SHELXL97 (Sheldrick, 1997)'
_computing_structure_solution 'SHELXS97 (Sheldrick, 1997)'
_diffrn_ambient_temperature 298(2)
_diffrn_measured_fraction_theta_full 0.999
_diffrn_measured_fraction_theta_max 0.999
_diffrn_measurement_device_type 'Bruker SMART CCD area-detector'
_diffrn_measurement_method '\f and \w'
_diffrn_radiation_monochromator graphite
_diffrn_radiation_source 'fine-focus sealed tube'
_diffrn_radiation_type MoK\a
_diffrn_radiation_wavelength 0.71073
_diffrn_reflns_av_R_equivalents 0.0383
_diffrn_reflns_av_sigmaI/netI 0.0495
_diffrn_reflns_limit_h_max 11
_diffrn_reflns_limit_h_min -11
_diffrn_reflns_limit_k_max 21
_diffrn_reflns_limit_k_min -16
_diffrn_reflns_limit_l_max 13
_diffrn_reflns_limit_l_min -13
_diffrn_reflns_number 10745
_diffrn_reflns_theta_full 25.01
_diffrn_reflns_theta_max 25.01
_diffrn_reflns_theta_min 2.08
_diffrn_standards_number 0
_exptl_absorpt_coefficient_mu 0.330
_exptl_absorpt_correction_T_max 0.9103
_exptl_absorpt_correction_T_min 0.8738
_exptl_absorpt_correction_type multi-scan
_exptl_absorpt_process_details '(SADABS; Sheldrick, 1996)'
_exptl_crystal_colour colourless
_exptl_crystal_density_diffrn 1.348
_exptl_crystal_density_method 'not measured'
_exptl_crystal_description Block
_exptl_crystal_F_000 880
_exptl_crystal_size_max 0.42
_exptl_crystal_size_mid 0.37
_exptl_crystal_size_min 0.29
_refine_diff_density_max 0.456
_refine_diff_density_min -0.578
_refine_ls_extinction_method none
_refine_ls_goodness_of_fit_ref 1.001
_refine_ls_hydrogen_treatment refall
_refine_ls_matrix_type full
_refine_ls_number_parameters 342
_refine_ls_number_reflns 3669
_refine_ls_number_restraints 4
_refine_ls_restrained_S_all 1.007
_refine_ls_R_factor_all 0.0978
_refine_ls_R_factor_gt 0.0534
_refine_ls_shift/su_max 0.001
_refine_ls_shift/su_mean 0.000
_refine_ls_structure_factor_coef Fsqd
_refine_ls_weighting_details 'calc w=1/[\s^2^(Fo^2^)+(0.074P)^2^] where P=(Fo^2^+2Fc^2^)/3'
_refine_ls_weighting_scheme calc
_refine_ls_wR_factor_gt 0.1307
_refine_ls_wR_factor_ref 0.1481
_reflns_number_gt 2008
_reflns_number_total 3669
_reflns_threshold_expression I>2\s(I)
_cod_data_source_file ci6714.cif
_cod_data_source_block I
_cod_depositor_comments
;
The following automatic conversions were performed:
'_symmetry_cell_setting' value 'Monoclinic' changed to 'monoclinic'
according to '/home/saulius/struct/CIF-dictionaries/cif_core.dic'
dictionary named 'cif_core.dic' version 2.4.1 from 2010-06-29.

Automatic conversion script
Id: cif_fix_enum 1527 2010-12-29 10:47:43Z saulius 

The following automatic conversions were performed:

'_symmetry_cell_setting' value 'Monoclinic' changed to 'monoclinic'
according to /home/saulius/struct/CIF-dictionaries/cif_core.dic
dictionary named 'cif_core.dic' version 2.4.1 from 2010-06-29.

Automatic conversion script
Id: cif_fix_values 1715 2011-07-08 13:25:40Z adriana 
;
_cod_original_sg_symbol_H-M 'P 21/n'
_cod_database_code 2207746
_cod_database_fobs_code 2207746

loop_
_symmetry_equiv_pos_as_xyz
'x, y, z'
'-x+1/2, y+1/2, -z+1/2'
'-x, -y, -z'
'x-1/2, -y-1/2, z-1/2'

loop_
_atom_site_label
_atom_site_fract_x
_atom_site_fract_y
_atom_site_fract_z
_atom_site_U_iso_or_equiv
_atom_site_adp_type
_atom_site_calc_flag
_atom_site_refinement_flags
_atom_site_occupancy
_atom_site_type_symbol
Cl1 0.60289(12) 0.94496(7) -0.09359(14) 0.1434(6) Uani d . 1 Cl
Cl2 0.86756(12) 1.00483(5) -0.19962(8) 0.0974(4) Uani d . 1 Cl
O1 0.8679(2) 0.65171(12) -0.07565(18) 0.0733(6) Uani d . 1 O
O2 0.7770(2) 0.65610(12) 0.30267(16) 0.0706(6) Uani d . 1 O
C1 0.8762(3) 0.73942(16) 0.1209(2) 0.0501(7) Uani d . 1 C
C2 0.9834(3) 0.68126(18) 0.0988(3) 0.0556(8) Uani d . 1 C
C3 0.9667(3) 0.64200(16) -0.0155(2) 0.0540(8) Uani d . 1 C
C4 1.0748(3) 0.58997(15) -0.0512(2) 0.0538(7) Uani d . 1 C
C5 1.1766(4) 0.56655(19) 0.0213(3) 0.0677(9) Uani d . 1 C
C6 1.2723(4) 0.5164(2) -0.0160(4) 0.0824(11) Uani d . 1 C
C7 1.2677(5) 0.4908(2) -0.1250(4) 0.0853(11) Uani d . 1 C
C8 1.1680(5) 0.5146(2) -0.1987(4) 0.0886(12) Uani d D 1 C
C9 1.0726(4) 0.5633(2) -0.1621(3) 0.0769(10) Uani d . 1 C
C10 0.8753(3) 0.80494(16) 0.0377(2) 0.0519(7) Uani d . 1 C
C11 0.7566(4) 0.84144(18) 0.0114(3) 0.0626(9) Uani d . 1 C
C12 0.7534(3) 0.90283(18) -0.0610(3) 0.0688(9) Uani d . 1 C
C13 0.8703(4) 0.92844(16) -0.1086(2) 0.0619(8) Uani d D 1 C
C14 0.9871(4) 0.89229(19) -0.0846(3) 0.0701(9) Uani d D 1 C
C15 0.9897(4) 0.8315(2) -0.0130(3) 0.0664(9) Uani d D 1 C
C16 0.8851(3) 0.76833(17) 0.2450(2) 0.0514(7) Uani d . 1 C
C17 0.8430(3) 0.71060(16) 0.3308(2) 0.0515(7) Uani d . 1 C
C18 0.8804(3) 0.72456(16) 0.4529(2) 0.0510(7) Uani d . 1 C
C19 0.8354(3) 0.67466(19) 0.5357(3) 0.0606(8) Uani d . 1 C
C20 0.8583(4) 0.6883(2) 0.6488(3) 0.0741(10) Uani d . 1 C
C21 0.9271(4) 0.7509(3) 0.6826(3) 0.0827(11) Uani d . 1 C
C22 0.9760(4) 0.7997(2) 0.6031(3) 0.0754(10) Uani d . 1 C
C23 0.9549(3) 0.78684(16) 0.4863(2) 0.0572(8) Uani d . 1 C
C24 1.0121(5) 0.8382(2) 0.3985(3) 0.0688(10) Uani d . 1 C
C25 1.0214(3) 0.8009(2) 0.2830(3) 0.0624(9) Uani d . 1 C
H1 0.790(3) 0.7166(13) 0.114(2) 0.047(8) Uiso d . 1 H
H2 0.980(2) 0.6412(16) 0.156(2) 0.057(8) Uiso d . 1 H
H3 1.074(3) 0.7036(15) 0.101(2) 0.056(8) Uiso d . 1 H
H4 1.185(3) 0.5857(16) 0.094(2) 0.066(9) Uiso d . 1 H
H5 1.341(4) 0.5037(18) 0.041(3) 0.087(12) Uiso d . 1 H
H6 1.338(3) 0.4534(18) -0.156(3) 0.084(10) Uiso d . 1 H
H7 1.168(4) 0.501(2) -0.2777(18) 0.116(14) Uiso d D 1 H
H8 1.001(3) 0.5799(17) -0.208(3) 0.076(11) Uiso d . 1 H
H9 0.679(3) 0.8232(16) 0.040(2) 0.063(9) Uiso d . 1 H
H10 1.0628(16) 0.9183(13) -0.115(2) 0.087(11) Uiso d D 1 H
H11 1.070(4) 0.8055(18) 0.009(3) 0.086(11) Uiso d . 1 H
H12 0.821(3) 0.8110(16) 0.250(2) 0.063(8) Uiso d . 1 H
H13 0.792(3) 0.6279(15) 0.508(2) 0.054(8) Uiso d . 1 H
H14 0.826(3) 0.6590(17) 0.702(3) 0.070(10) Uiso d . 1 H
H15 0.943(3) 0.7639(17) 0.760(3) 0.078(10) Uiso d . 1 H
H16 1.021(3) 0.8432(18) 0.619(3) 0.069(10) Uiso d . 1 H
H17 0.949(3) 0.8800(17) 0.386(2) 0.066(9) Uiso d . 1 H
H18 1.095(3) 0.8524(17) 0.423(3) 0.073(11) Uiso d . 1 H
H19 1.053(3) 0.8372(16) 0.223(2) 0.068(9) Uiso d . 1 H
H20 1.094(3) 0.7599(18) 0.286(2) 0.073(9) Uiso d . 1 H

loop_
_atom_site_aniso_label
_atom_site_aniso_U_11
_atom_site_aniso_U_22
_atom_site_aniso_U_33
_atom_site_aniso_U_12
_atom_site_aniso_U_13
_atom_site_aniso_U_23
Cl1 0.0794(8) 0.1264(10) 0.2243(15) 0.0274(7) 0.0026(8) 0.0879(10)
Cl2 0.1310(9) 0.0719(7) 0.0890(7) -0.0047(5) 0.0013(6) 0.0306(5)
O1 0.0724(16) 0.0862(17) 0.0606(13) 0.0086(12) -0.0080(12) -0.0068(11)
O2 0.0828(16) 0.0711(15) 0.0580(13) -0.0271(12) 0.0041(11) -0.0014(11)
C1 0.0515(19) 0.0530(18) 0.0458(17) -0.0029(15) 0.0026(14) 0.0016(14)
C2 0.062(2) 0.0536(19) 0.0511(19) 0.0044(17) 0.0023(15) 0.0035(15)
C3 0.062(2) 0.0528(19) 0.0475(17) -0.0046(15) 0.0055(15) 0.0039(14)
C4 0.064(2) 0.0448(17) 0.0533(18) -0.0053(15) 0.0080(15) -0.0005(14)
C5 0.080(3) 0.064(2) 0.060(2) 0.0104(18) 0.0053(19) -0.0061(18)
C6 0.085(3) 0.074(3) 0.088(3) 0.012(2) -0.004(2) -0.005(2)
C7 0.098(3) 0.067(3) 0.092(3) 0.011(2) 0.018(3) -0.018(2)
C8 0.110(3) 0.083(3) 0.073(3) 0.015(2) 0.006(3) -0.020(2)
C9 0.090(3) 0.074(2) 0.067(2) 0.015(2) -0.004(2) -0.0158(19)
C10 0.0566(19) 0.0519(18) 0.0473(16) 0.0025(15) 0.0024(14) -0.0025(14)
C11 0.055(2) 0.061(2) 0.072(2) -0.0003(17) 0.0054(17) 0.0091(17)
C12 0.062(2) 0.064(2) 0.079(2) 0.0089(17) -0.0076(17) 0.0109(18)
C13 0.078(2) 0.0519(19) 0.0559(18) -0.0087(17) 0.0018(17) 0.0037(14)
C14 0.070(2) 0.072(2) 0.069(2) -0.0076(19) 0.0094(18) 0.0129(18)
C15 0.057(2) 0.075(2) 0.068(2) 0.0037(18) 0.0056(17) 0.0174(18)
C16 0.0541(19) 0.0488(18) 0.0517(17) 0.0012(15) 0.0049(14) 0.0019(14)
C17 0.0498(18) 0.0544(19) 0.0505(18) 0.0009(14) 0.0054(14) -0.0016(14)
C18 0.0486(17) 0.0545(18) 0.0500(17) 0.0023(14) 0.0044(13) 0.0021(14)
C19 0.057(2) 0.069(2) 0.056(2) 0.0013(17) 0.0027(15) 0.0053(17)
C20 0.076(2) 0.090(3) 0.057(2) -0.004(2) -0.0010(19) 0.012(2)
C21 0.099(3) 0.104(3) 0.045(2) 0.006(2) 0.001(2) -0.002(2)
C22 0.090(3) 0.072(3) 0.064(2) -0.007(2) -0.0035(19) -0.015(2)
C23 0.063(2) 0.059(2) 0.0498(18) 0.0054(15) 0.0052(15) -0.0025(15)
C24 0.083(3) 0.057(2) 0.066(2) -0.014(2) 0.004(2) -0.0092(18)
C25 0.071(2) 0.059(2) 0.057(2) -0.0137(19) 0.0077(17) -0.0016(17)

loop_
_atom_type_symbol
_atom_type_description
_atom_type_scat_dispersion_real
_atom_type_scat_dispersion_imag
_atom_type_scat_source
C C 0.0033 0.0016 'International Tables Vol C Tables 4.2.6.8 and 6.1.1.4'
H H 0.0000 0.0000 'International Tables Vol C Tables 4.2.6.8 and 6.1.1.4'
O O 0.0106 0.0060 'International Tables Vol C Tables 4.2.6.8 and 6.1.1.4'
Cl Cl 0.1484 0.1585 'International Tables Vol C Tables 4.2.6.8 and 6.1.1.4'

loop_
_geom_angle_atom_site_label_1
_geom_angle_atom_site_label_2
_geom_angle_atom_site_label_3
_geom_angle
_geom_angle_publ_flag
C2 C1 C10 114.1(2) ?
C2 C1 C16 111.6(2) ?
C10 C1 C16 110.1(2) y
C2 C1 H1 109.3(15) ?
C10 C1 H1 106.8(15) ?
C16 C1 H1 104.4(15) ?
C3 C2 C1 114.0(3) y
C3 C2 H2 105.0(15) ?
C1 C2 H2 110.1(15) ?
C3 C2 H3 106.9(15) ?
C1 C2 H3 111.6(15) ?
H2 C2 H3 109(2) ?
O1 C3 C4 120.8(3) ?
O1 C3 C2 121.0(3) ?
C4 C3 C2 118.3(3) ?
C5 C4 C9 117.9(3) y
C5 C4 C3 123.1(3) y
C9 C4 C3 119.0(3) ?
C4 C5 C6 120.5(4) ?
C4 C5 H4 120.6(19) ?
C6 C5 H4 118.9(19) ?
C7 C6 C5 120.5(4) ?
C7 C6 H5 125(2) ?
C5 C6 H5 115(2) ?
C6 C7 C8 119.6(4) ?
C6 C7 H6 122.7(18) ?
C8 C7 H6 117.7(18) ?
C7 C8 C9 120.1(4) ?
C7 C8 H7 121(2) ?
C9 C8 H7 119(2) ?
C8 C9 C4 121.4(4) ?
C8 C9 H8 123(2) ?
C4 C9 H8 115(2) ?
C11 C10 C15 117.2(3) y
C11 C10 C1 119.7(3) ?
C15 C10 C1 123.2(3) y
C10 C11 C12 121.0(3) ?
C10 C11 H9 118.8(19) ?
C12 C11 H9 120.2(19) ?
C11 C12 C13 120.2(3) ?
C11 C12 Cl1 119.2(3) ?
C13 C12 Cl1 120.6(3) ?
C14 C13 C12 119.3(3) ?
C14 C13 Cl2 120.1(3) ?
C12 C13 Cl2 120.6(3) ?
C13 C14 C15 120.4(3) ?
C13 C14 H10 111.8(13) ?
C15 C14 H10 127.4(13) ?
C14 C15 C10 122.0(3) ?
C14 C15 H11 123(2) ?
C10 C15 H11 115(2) ?
C17 C16 C25 109.2(2) ?
C17 C16 C1 112.9(2) y
C25 C16 C1 115.3(2) y
C17 C16 H12 107.0(16) ?
C25 C16 H12 105.2(16) ?
C1 C16 H12 106.7(16) ?
O2 C17 C18 120.9(3) ?
O2 C17 C16 121.8(3) ?
C18 C17 C16 117.3(2) ?
C23 C18 C19 119.7(3) ?
C23 C18 C17 121.5(3) ?
C19 C18 C17 118.8(3) ?
C20 C19 C18 120.8(3) ?
C20 C19 H13 122.2(15) ?
C18 C19 H13 116.8(15) ?
C19 C20 C21 119.9(4) ?
C19 C20 H14 122(2) ?
C21 C20 H14 118(2) ?
C20 C21 C22 120.6(4) ?
C20 C21 H15 123.2(19) ?
C22 C21 H15 116.2(19) ?
C21 C22 C23 120.9(4) ?
C21 C22 H16 125.7(19) ?
C23 C22 H16 113(2) ?
C18 C23 C22 118.1(3) ?
C18 C23 C24 120.5(3) ?
C22 C23 C24 121.3(3) ?
C23 C24 C25 112.2(3) ?
C23 C24 H17 108.2(17) ?
C25 C24 H17 104.8(17) ?
C23 C24 H18 109(2) ?
C25 C24 H18 109(2) ?
H17 C24 H18 114(3) ?
C24 C25 C16 110.4(3) ?
C24 C25 H19 111.7(16) ?
C16 C25 H19 109.2(16) ?
C24 C25 H20 110.1(17) ?
C16 C25 H20 111.0(17) ?
H19 C25 H20 104(2) ?

loop_
_geom_bond_atom_site_label_1
_geom_bond_atom_site_label_2
_geom_bond_distance
_geom_bond_publ_flag
Cl1 C12 1.714(3) y
Cl2 C13 1.730(3) y
O1 C3 1.207(3) y
O2 C17 1.215(3) y
C1 C2 1.518(4) ?
C1 C10 1.522(4) ?
C1 C16 1.541(4) ?
C1 H1 0.95(3) ?
C2 C3 1.515(4) ?
C2 H2 0.98(3) ?
C2 H3 0.99(3) ?
C3 C4 1.492(4) ?
C4 C5 1.370(4) ?
C4 C9 1.382(4) ?
C5 C6 1.389(5) ?
C5 H4 0.91(3) ?
C6 C7 1.355(5) ?
C6 H5 0.97(4) ?
C7 C8 1.365(6) ?
C7 H6 1.04(3) ?
C8 C9 1.368(5) ?
C8 H7 0.956(19) ?
C9 H8 0.93(3) ?
C10 C11 1.379(4) ?
C10 C15 1.386(4) ?
C11 C12 1.385(4) ?
C11 H9 0.91(3) ?
C12 C13 1.386(4) ?
C13 C14 1.355(4) ?
C14 C15 1.371(4) ?
C14 H10 0.966(13) ?
C15 H11 0.96(3) ?
C16 C17 1.508(4) ?
C16 C25 1.534(4) ?
C16 H12 1.00(3) ?
C17 C18 1.487(4) ?
C18 C23 1.387(4) ?
C18 C19 1.401(4) ?
C19 C20 1.358(4) ?
C19 H13 0.99(3) ?
C20 C21 1.365(5) ?
C20 H14 0.89(3) ?
C21 C22 1.374(5) ?
C21 H15 0.94(3) ?
C22 C23 1.396(4) ?
C22 H16 0.91(3) ?
C23 C24 1.502(4) ?
C24 C25 1.512(4) ?
C24 H17 0.98(3) ?
C24 H18 0.91(3) ?
C25 H19 1.02(3) ?
C25 H20 1.03(3) ?

loop_
_geom_hbond_atom_site_label_D
_geom_hbond_atom_site_label_H
_geom_hbond_atom_site_label_A
_geom_hbond_site_symmetry_A
_geom_hbond_distance_DH
_geom_hbond_distance_HA
_geom_hbond_distance_DA
_geom_hbond_angle_DHA
C11 H9 Cg1 4_575 0.91(3) 2.97(3) 3.855(6) 166(3)

loop_
_geom_torsion_atom_site_label_1
_geom_torsion_atom_site_label_2
_geom_torsion_atom_site_label_3
_geom_torsion_atom_site_label_4
_geom_torsion
C10 C1 C2 C3 -63.4(4)
C16 C1 C2 C3 171.0(3)
C1 C2 C3 O1 -7.6(4)
C1 C2 C3 C4 173.4(3)
O1 C3 C4 C5 -168.0(3)
C2 C3 C4 C5 11.1(4)
O1 C3 C4 C9 11.5(4)
C2 C3 C4 C9 -169.4(3)
C9 C4 C5 C6 -1.3(5)
C3 C4 C5 C6 178.2(3)
C4 C5 C6 C7 1.0(6)
C5 C6 C7 C8 0.0(6)
C6 C7 C8 C9 -0.7(6)
C7 C8 C9 C4 0.4(6)
C5 C4 C9 C8 0.6(5)
C3 C4 C9 C8 -178.9(3)
C2 C1 C10 C11 150.2(3)
C16 C1 C10 C11 -83.4(3)
C2 C1 C10 C15 -30.9(4)
C16 C1 C10 C15 95.5(3)
C15 C10 C11 C12 -1.2(5)
C1 C10 C11 C12 177.8(3)
C10 C11 C12 C13 0.2(5)
C10 C11 C12 Cl1 178.5(3)
C11 C12 C13 C14 0.7(5)
Cl1 C12 C13 C14 -177.5(3)
C11 C12 C13 Cl2 179.7(2)
Cl1 C12 C13 Cl2 1.5(4)
C12 C13 C14 C15 -0.6(5)
Cl2 C13 C14 C15 -179.6(3)
C13 C14 C15 C10 -0.4(5)
C11 C10 C15 C14 1.3(5)
C1 C10 C15 C14 -177.6(3)
C2 C1 C16 C17 -70.5(3)
C10 C1 C16 C17 161.8(2)
C2 C1 C16 C25 55.9(4)
C10 C1 C16 C25 -71.9(3)
C25 C16 C17 O2 -147.7(3)
C1 C16 C17 O2 -18.1(4)
C25 C16 C17 C18 34.9(3)
C1 C16 C17 C18 164.5(2)
O2 C17 C18 C23 -179.5(3)
C16 C17 C18 C23 -2.1(4)
O2 C17 C18 C19 -1.6(4)
C16 C17 C18 C19 175.8(2)
C23 C18 C19 C20 3.1(4)
C17 C18 C19 C20 -174.9(3)
C18 C19 C20 C21 -0.6(5)
C19 C20 C21 C22 -1.4(6)
C20 C21 C22 C23 0.9(6)
C19 C18 C23 C22 -3.5(4)
C17 C18 C23 C22 174.4(3)
C19 C18 C23 C24 175.8(3)
C17 C18 C23 C24 -6.3(5)
C21 C22 C23 C18 1.6(5)
C21 C22 C23 C24 -177.7(4)
C18 C23 C24 C25 -19.9(5)
C22 C23 C24 C25 159.3(3)
C23 C24 C25 C16 53.4(5)
C17 C16 C25 C24 -60.5(4)
C1 C16 C25 C24 171.2(3)
